data_4317423
loop_
_publ_author_name
'Jennifer A. Aitken'
'Michel Evain'
'Lykourgos Iordanidis'
'Mercouri G. Kanatzidis'

_publ_section_title
;
 NaCeP2Se6, Cu0.4Ce1.2P2Se6, Ce4(P2Se6)3, and the Incommensurately
 Modulated AgCeP2Se6: New Selenophosphates Featuring the Ethane-Like
 [P2Se6]4- Anion
;
_journal_name_full 'Inorganic Chemistry'
_journal_page_first 180
_journal_page_last 191
_journal_paper_doi 10.1021/ic010618p
_journal_volume 41
_journal_year 2002
_chemical_formula_sum 'Ce1.33 P2 Se6'
_chemical_formula_weight 722.06
_space_group_IT_number 14
_symmetry_cell_setting monoclinic
_symmetry_space_group_name_Hall '-P 2ybc'
_symmetry_space_group_name_H-M 'P 1 21/c 1'
_atom_sites_solution_hydrogens geom
_atom_sites_solution_primary direct
_atom_sites_solution_secondary difmap
_audit_creation_method SHELXL-97
_cell_angle_alpha 90.00
_cell_angle_beta 124.0960(10)
_cell_angle_gamma 90.00
_cell_formula_units_Z 6
_cell_length_a 6.8057(5)
_cell_length_b 22.9685(15)
_cell_length_c 11.7226(8)
_cell_measurement_reflns_used 3195
_cell_measurement_temperature 293(2)
_cell_measurement_theta_max 27.01
_cell_measurement_theta_min 1.77
_cell_volume 1517.44(18)
_computing_cell_refinement SAINT
_computing_data_collection SMART
_computing_data_reduction SAINT
_computing_publication_material 'ORTEP and Crystal-maker'
_computing_structure_refinement 'SHELXL-97 (Sheldrick, 1997)'
_computing_structure_solution 'SHELXS-97 (Sheldrick, 1990)'
_diffrn_ambient_temperature 293(2)
_diffrn_measured_fraction_theta_full 0.989
_diffrn_measured_fraction_theta_max 0.989
_diffrn_measurement_device_type 'Bruker SMART CCD'
_diffrn_measurement_method 'omega scan'
_diffrn_radiation_monochromator graphite
_diffrn_radiation_source 'fine-focus sealed tube'
_diffrn_radiation_type MoK\a
_diffrn_radiation_wavelength 0.71073
_diffrn_reflns_av_R_equivalents 0.0712
_diffrn_reflns_av_sigmaI/netI 0.0917
_diffrn_reflns_limit_h_max 8
_diffrn_reflns_limit_h_min -8
_diffrn_reflns_limit_k_max 29
_diffrn_reflns_limit_k_min -13
_diffrn_reflns_limit_l_max 14
_diffrn_reflns_limit_l_min -14
_diffrn_reflns_number 8751
_diffrn_reflns_theta_full 27.01
_diffrn_reflns_theta_max 27.01
_diffrn_reflns_theta_min 1.77
_exptl_absorpt_coefficient_mu 27.774
_exptl_absorpt_correction_T_max 1.000000
_exptl_absorpt_correction_T_min 0.335814
_exptl_absorpt_correction_type 'empirical SADABS'
_exptl_crystal_colour orange
_exptl_crystal_density_diffrn 4.741
_exptl_crystal_density_method 'not measured'
_exptl_crystal_description plate
_exptl_crystal_F_000 1867
_exptl_crystal_size_max 0.25
_exptl_crystal_size_mid 0.10
_exptl_crystal_size_min 0.03
_refine_diff_density_max 2.316
_refine_diff_density_min -2.138
_refine_diff_density_rms 0.430
_refine_ls_extinction_method none
_refine_ls_goodness_of_fit_ref 0.912
_refine_ls_hydrogen_treatment mixed
_refine_ls_matrix_type full
_refine_ls_number_parameters 139
_refine_ls_number_reflns 3285
_refine_ls_number_restraints 1
_refine_ls_restrained_S_all 0.912
_refine_ls_R_factor_all 0.0955
_refine_ls_R_factor_gt 0.0555
_refine_ls_shift/su_max 0.000
_refine_ls_shift/su_mean 0.000
_refine_ls_structure_factor_coef Fsqd
_refine_ls_weighting_details 'calc w=1/[\s^2^(Fo^2^)+(0.0609P)^2^+0.0000P] where P=(Fo^2^+2Fc^2^)/3'
_refine_ls_weighting_scheme calc
_refine_ls_wR_factor_gt 0.1350
_refine_ls_wR_factor_ref 0.1474
_reflns_number_gt 1822
_reflns_number_total 3285
_reflns_threshold_expression >2sigma(I)
_cod_data_source_file ic010618p_3.cif
_cod_data_source_block Ce1.33P2Se6
_cod_depositor_comments
;
The following automatic conversions were performed:

data name '_atom_site_symetry_multiplicity' was replaced with
'_atom_site_symmetry_multiplicity' as specified in the replacement
file 'data/replacement-values/replacement_tags.lst'.

Automatic conversion script
Id: cif_correct_tags 9268 2022-04-12 08:56:07Z antanas 
;
_cod_database_code 4317423

loop_
_symmetry_equiv_pos_as_xyz
'x, y, z'
'-x, y+1/2, -z+1/2'
'-x, -y, -z'
'x, -y-1/2, z-1/2'

loop_
_atom_site_label
_atom_site_type_symbol
_atom_site_fract_x
_atom_site_fract_y
_atom_site_fract_z
_atom_site_U_iso_or_equiv
_atom_site_adp_type
_atom_site_occupancy
_atom_site_symmetry_multiplicity
_atom_site_calc_flag
_atom_site_refinement_flags
_atom_site_disorder_assembly
_atom_site_disorder_group
Ce1 Ce 0.7935(6) 0.13020(17) 0.7496(3) 0.0525(12) Uani 0.345(3) 1 d P . .
Ce2 Ce 0.1996(2) 0.20631(4) 0.24594(11) 0.0181(3) Uani 0.778(2) 1 d P . .
Ce3 Ce 0.78861(17) 0.03602(3) 0.25224(9) 0.0133(3) Uani 0.875(3) 1 d P . .
Se1 Se 0.2935(2) 0.06602(6) 0.96022(14) 0.0152(3) Uani 1 1 d . . .
Se2 Se 0.0964(3) 0.22883(6) 0.93713(14) 0.0183(4) Uani 1 1 d . . .
Se3 Se 0.8909(2) 0.06417(6) 0.55389(14) 0.0156(3) Uani 1 1 d . . .
Se4 Se 0.2708(3) 0.10024(6) 0.44563(14) 0.0173(3) Uani 1 1 d . . .
Se5 Se 0.7059(3) 0.23254(6) 0.53932(14) 0.0179(4) Uani 1 1 d . . .
Se6 Se 0.6184(3) 0.16312(6) 0.23134(13) 0.0165(3) Uani 1 1 d . . .
Se7 Se 0.3834(3) 0.17049(6) 0.76306(14) 0.0185(4) Uani 1 1 d . . .
Se8 Se 0.8931(2) 0.10216(6) 0.06052(14) 0.0150(3) Uani 1 1 d . . .
Se9 Se 0.6245(3) 0.00539(6) 0.73349(14) 0.0179(3) Uani 1 1 d . . .
P1 P 0.1262(6) 0.13190(16) 0.5622(3) 0.0117(7) Uani 1 1 d . . .
P2 P 0.1273(6) 0.03520(14) 0.0652(3) 0.0101(7) Uani 1 1 d . . .
P3 P 0.8719(7) 0.20279(14) 0.4352(4) 0.0120(8) Uani 1 1 d . . .

loop_
_atom_site_aniso_label
_atom_site_aniso_U_11
_atom_site_aniso_U_22
_atom_site_aniso_U_33
_atom_site_aniso_U_23
_atom_site_aniso_U_13
_atom_site_aniso_U_12
Ce1 0.041(2) 0.063(2) 0.046(2) -0.0061(18) 0.0197(17) 0.0036(19)
Ce2 0.0216(7) 0.0151(6) 0.0197(6) -0.0004(4) 0.0128(5) -0.0001(4)
Ce3 0.0148(6) 0.0099(4) 0.0154(5) -0.0011(4) 0.0085(4) -0.0017(4)
Se1 0.0163(8) 0.0148(7) 0.0222(7) -0.0022(5) 0.0154(7) -0.0039(6)
Se2 0.0195(9) 0.0153(7) 0.0251(8) 0.0020(6) 0.0155(7) 0.0055(6)
Se3 0.0140(8) 0.0135(7) 0.0212(7) 0.0016(5) 0.0111(7) -0.0009(6)
Se4 0.0178(9) 0.0162(7) 0.0257(8) -0.0021(6) 0.0169(7) 0.0005(6)
Se5 0.0167(9) 0.0204(8) 0.0242(8) -0.0003(6) 0.0162(7) 0.0026(6)
Se6 0.0160(8) 0.0148(7) 0.0142(7) -0.0016(5) 0.0059(7) 0.0041(6)
Se7 0.0165(9) 0.0167(7) 0.0156(7) -0.0028(5) 0.0048(7) 0.0016(6)
Se8 0.0148(8) 0.0115(7) 0.0224(7) -0.0018(5) 0.0126(7) 0.0004(6)
Se9 0.0154(8) 0.0209(8) 0.0144(7) 0.0023(6) 0.0066(7) -0.0025(6)
P1 0.0108(19) 0.0107(16) 0.0150(16) 0.0004(14) 0.0082(15) -0.0006(15)
P2 0.0079(19) 0.0091(16) 0.0137(17) -0.0011(13) 0.0064(16) -0.0033(14)
P3 0.010(2) 0.0108(18) 0.0164(18) 0.0010(13) 0.0080(17) 0.0006(13)

loop_
_atom_type_symbol
_atom_type_description
_atom_type_scat_dispersion_real
_atom_type_scat_dispersion_imag
_atom_type_scat_source
P P 0.1023 0.0942 'International Tables Vol C Tables 4.2.6.8 and 6.1.1.4'
Se Se -0.0929 2.2259 'International Tables Vol C Tables 4.2.6.8 and 6.1.1.4'
Ce Ce -0.2486 2.6331 'International Tables Vol C Tables 4.2.6.8 and 6.1.1.4'

loop_
_geom_angle_atom_site_label_1
_geom_angle_atom_site_label_2
_geom_angle_atom_site_label_3
_geom_angle
_geom_angle_site_symmetry_1
_geom_angle_site_symmetry_3
_geom_angle_publ_flag
Se2 Ce1 Se7 90.32(10) 1_655 . ?
Se2 Ce1 Se9 145.88(13) 1_655 . ?
Se7 Ce1 Se9 87.93(10) . . ?
Se2 Ce1 Se3 124.11(13) 1_655 . ?
Se7 Ce1 Se3 140.36(13) . . ?
Se9 Ce1 Se3 74.09(9) . . ?
Se2 Ce1 Se5 76.53(10) 1_655 . ?
Se7 Ce1 Se5 92.08(10) . . ?
Se9 Ce1 Se5 137.58(12) . . ?
Se3 Ce1 Se5 79.39(9) . . ?
Se2 Ce1 Se1 77.84(9) 1_655 1_655 ?
Se7 Ce1 Se1 134.96(12) . 1_655 ?
Se9 Ce1 Se1 79.49(9) . 1_655 ?
Se3 Ce1 Se1 76.88(9) . 1_655 ?
Se5 Ce1 Se1 125.73(12) . 1_655 ?
Se2 Ce1 Se8 73.45(8) 1_655 1_556 ?
Se7 Ce1 Se8 68.58(8) . 1_556 ?
Se9 Ce1 Se8 74.23(9) . 1_556 ?
Se3 Ce1 Se8 134.87(13) . 1_556 ?
Se5 Ce1 Se8 143.83(12) . 1_556 ?
Se1 Ce1 Se8 66.38(7) 1_655 1_556 ?
Se2 Ce1 Se4 142.99(13) 1_655 . ?
Se7 Ce1 Se4 70.35(8) . . ?
Se9 Ce1 Se4 67.03(8) . . ?
Se3 Ce1 Se4 70.13(8) . . ?
Se5 Ce1 Se4 73.11(8) . . ?
Se1 Ce1 Se4 137.92(12) 1_655 . ?
Se8 Ce1 Se4 123.40(11) 1_556 . ?
Se7 Ce2 Se2 75.90(4) 4_565 4_565 ?
Se7 Ce2 Se6 86.85(5) 4_565 . ?
Se2 Ce2 Se6 141.55(5) 4_565 . ?
Se7 Ce2 Se8 147.79(5) 4_565 1_455 ?
Se2 Ce2 Se8 122.80(5) 4_565 1_455 ?
Se6 Ce2 Se8 89.57(4) . 1_455 ?
Se7 Ce2 Se5 81.90(4) 4_565 4_465 ?
Se2 Ce2 Se5 76.40(4) 4_565 4_465 ?
Se6 Ce2 Se5 135.40(5) . 4_465 ?
Se8 Ce2 Se5 78.37(4) 1_455 4_465 ?
Se7 Ce2 Se4 139.78(5) 4_565 . ?
Se2 Ce2 Se4 80.78(4) 4_565 . ?
Se6 Ce2 Se4 91.70(4) . . ?
Se8 Ce2 Se4 72.28(4) 1_455 . ?
Se5 Ce2 Se4 123.68(5) 4_465 . ?
Se7 Ce2 Se5 67.08(4) 4_565 . ?
Se2 Ce2 Se5 71.50(4) 4_565 . ?
Se6 Ce2 Se5 70.15(4) . . ?
Se8 Ce2 Se5 140.40(5) 1_455 . ?
Se5 Ce2 Se5 139.57(4) 4_465 . ?
Se4 Ce2 Se5 74.67(4) . . ?
Se7 Ce2 Se2 75.87(4) 4_565 1_554 ?
Se2 Ce2 Se2 136.27(4) 4_565 1_554 ?
Se6 Ce2 Se2 68.29(4) . 1_554 ?
Se8 Ce2 Se2 73.10(4) 1_455 1_554 ?
Se5 Ce2 Se2 67.12(4) 4_465 1_554 ?
Se4 Ce2 Se2 139.83(5) . 1_554 ?
Se5 Ce2 Se2 124.77(5) . 1_554 ?
Se9 Ce3 Se6 89.02(4) 3_656 . ?
Se9 Ce3 Se8 141.37(5) 3_656 . ?
Se6 Ce3 Se8 73.10(4) . . ?
Se9 Ce3 Se3 91.13(4) 3_656 3_756 ?
Se6 Ce3 Se3 146.43(5) . 3_756 ?
Se8 Ce3 Se3 122.64(5) . 3_756 ?
Se9 Ce3 Se4 136.98(5) 3_656 1_655 ?
Se6 Ce3 Se4 78.84(4) . 1_655 ?
Se8 Ce3 Se4 73.78(4) . 1_655 ?
Se3 Ce3 Se4 78.33(4) 3_756 1_655 ?
Se9 Ce3 Se1 92.84(4) 3_656 3_656 ?
Se6 Ce3 Se1 136.60(5) . 3_656 ?
Se8 Ce3 Se1 78.93(4) . 3_656 ?
Se3 Ce3 Se1 76.93(4) 3_756 3_656 ?
Se4 Ce3 Se1 124.03(4) 1_655 3_656 ?
Se9 Ce3 Se1 71.48(4) 3_656 1_554 ?
Se6 Ce3 Se1 66.25(4) . 1_554 ?
Se8 Ce3 Se1 70.00(4) . 1_554 ?
Se3 Ce3 Se1 144.43(5) 3_756 1_554 ?
Se4 Ce3 Se1 135.25(4) 1_655 1_554 ?
Se1 Ce3 Se1 73.35(4) 3_656 1_554 ?
Se9 Ce3 Se3 69.31(4) 3_656 . ?
Se6 Ce3 Se3 75.06(4) . . ?
Se8 Ce3 Se3 133.68(4) . . ?
Se3 Ce3 Se3 73.65(4) 3_756 . ?
Se4 Ce3 Se3 67.70(4) 1_655 . ?
Se1 Ce3 Se3 144.92(4) 3_656 . ?
Se1 Ce3 Se3 124.29(4) 1_554 . ?
P2 Se1 Ce1 85.58(12) 1_556 1_455 ?
P2 Se1 Ce3 106.03(10) 1_556 3_656 ?
Ce1 Se1 Ce3 95.10(7) 1_455 3_656 ?
P2 Se1 Ce3 84.13(10) 1_556 1_556 ?
Ce1 Se1 Ce3 157.79(8) 1_455 1_556 ?
Ce3 Se1 Ce3 106.65(4) 3_656 1_556 ?
P3 Se2 Ce1 110.12(13) 4_466 1_455 ?
P3 Se2 Ce2 95.06(10) 4_466 4_566 ?
Ce1 Se2 Ce2 100.01(8) 1_455 4_566 ?
P3 Se2 Ce2 80.93(10) 4_466 1_556 ?
Ce1 Se2 Ce2 108.53(8) 1_455 1_556 ?
Ce2 Se2 Ce2 150.84(6) 4_566 1_556 ?
P1 Se3 Ce3 107.26(10) 1_655 3_756 ?
P1 Se3 Ce1 94.21(12) 1_655 . ?
Ce3 Se3 Ce1 100.01(8) 3_756 . ?
P1 Se3 Ce3 84.00(9) 1_655 . ?
Ce3 Se3 Ce3 106.35(4) 3_756 . ?
Ce1 Se3 Ce3 152.90(8) . . ?
P1 Se4 Ce3 87.32(10) . 1_455 ?
P1 Se4 Ce2 105.26(10) . . ?
Ce3 Se4 Ce2 99.27(5) 1_455 . ?
P1 Se4 Ce1 81.53(11) . . ?
Ce3 Se4 Ce1 155.66(8) 1_455 . ?
Ce2 Se4 Ce1 104.51(8) . . ?
P3 Se5 Ce2 84.64(11) . 4_666 ?
P3 Se5 Ce1 105.54(12) . . ?
Ce2 Se5 Ce1 94.41(8) 4_666 . ?
P3 Se5 Ce2 85.71(11) . . ?
Ce2 Se5 Ce2 157.55(5) 4_666 . ?
Ce1 Se5 Ce2 107.70(8) . . ?
P3 Se6 Ce3 105.78(10) . . ?
P3 Se6 Ce2 89.60(10) . . ?
Ce3 Se6 Ce2 127.53(5) . . ?
P1 Se7 Ce1 91.43(12) . . ?
P1 Se7 Ce2 104.70(11) . 4_566 ?
Ce1 Se7 Ce2 129.44(9) . 4_566 ?
P2 Se8 Ce3 95.56(9) 1_655 . ?
P2 Se8 Ce2 109.15(10) 1_655 1_655 ?
Ce3 Se8 Ce2 101.88(5) . 1_655 ?
P2 Se8 Ce1 82.18(11) 1_655 1_554 ?
Ce3 Se8 Ce1 152.32(8) . 1_554 ?
Ce2 Se8 Ce1 104.91(8) 1_655 1_554 ?
P2 Se9 Ce1 107.21(12) 3_656 . ?
P2 Se9 Ce3 89.20(10) 3_656 3_656 ?
Ce1 Se9 Ce3 127.87(8) . 3_656 ?
Se7 P1 Se3 117.33(14) . 1_455 ?
Se7 P1 Se4 115.78(16) . . ?
Se3 P1 Se4 107.85(15) 1_455 . ?
Se7 P1 P3 106.04(17) . 1_455 ?
Se3 P1 P3 102.36(17) 1_455 1_455 ?
Se4 P1 P3 106.01(16) . 1_455 ?
Se8 P2 Se9 115.76(15) 1_455 3_656 ?
Se8 P2 Se1 110.74(15) 1_455 1_554 ?
Se9 P2 Se1 114.21(16) 3_656 1_554 ?
Se8 P2 P2 102.5(2) 1_455 3 ?
Se9 P2 P2 105.2(2) 3_656 3 ?
Se1 P2 P2 107.2(2) 1_554 3 ?
Se2 P3 Se5 110.31(15) 4_665 . ?
Se2 P3 Se6 115.16(15) 4_665 . ?
Se5 P3 Se6 113.42(17) . . ?
Se2 P3 P1 104.00(18) 4_665 1_655 ?
Se5 P3 P1 107.82(16) . 1_655 ?
Se6 P3 P1 105.29(16) . 1_655 ?

loop_
_geom_bond_atom_site_label_1
_geom_bond_atom_site_label_2
_geom_bond_distance
_geom_bond_site_symmetry_2
_geom_bond_publ_flag
Ce1 Se2 3.022(4) 1_655 ?
Ce1 Se7 3.027(4) . ?
Ce1 Se9 3.055(4) . ?
Ce1 Se3 3.115(4) . ?
Ce1 Se5 3.210(4) . ?
Ce1 Se1 3.230(4) 1_655 ?
Ce1 Se8 3.375(4) 1_556 ?
Ce1 Se4 3.408(4) . ?
Ce2 Se7 3.0548(16) 4_565 ?
Ce2 Se2 3.0824(16) 4_565 ?
Ce2 Se6 3.1118(18) . ?
Ce2 Se8 3.1168(17) 1_455 ?
Ce2 Se5 3.1631(19) 4_465 ?
Ce2 Se4 3.2216(16) . ?
Ce2 Se5 3.2829(19) . ?
Ce2 Se2 3.3188(17) 1_554 ?
Ce3 Se9 3.0603(17) 3_656 ?
Ce3 Se6 3.0993(16) . ?
Ce3 Se8 3.1076(15) . ?
Ce3 Se3 3.1083(16) 3_756 ?
Ce3 Se4 3.1213(17) 1_655 ?
Ce3 Se1 3.2323(15) 3_656 ?
Ce3 Se1 3.2580(17) 1_554 ?
Ce3 Se3 3.2631(16) . ?
Se1 P2 2.203(3) 1_556 ?
Se1 Ce1 3.230(4) 1_455 ?
Se1 Ce3 3.2323(15) 3_656 ?
Se1 Ce3 3.2580(17) 1_556 ?
Se2 P3 2.182(4) 4_466 ?
Se2 Ce1 3.022(4) 1_455 ?
Se2 Ce2 3.0825(16) 4_566 ?
Se2 Ce2 3.3187(17) 1_556 ?
Se3 P1 2.195(4) 1_655 ?
Se3 Ce3 3.1083(16) 3_756 ?
Se4 P1 2.207(3) . ?
Se4 Ce3 3.1214(17) 1_455 ?
Se5 P3 2.186(4) . ?
Se5 Ce2 3.1631(19) 4_666 ?
Se6 P3 2.213(4) . ?
Se7 P1 2.185(4) . ?
Se7 Ce2 3.0547(16) 4_566 ?
Se8 P2 2.194(4) 1_655 ?
Se8 Ce2 3.1169(17) 1_655 ?
Se8 Ce1 3.375(4) 1_554 ?
Se9 P2 2.196(4) 3_656 ?
Se9 Ce3 3.0603(17) 3_656 ?
P1 Se3 2.195(4) 1_455 ?
P1 P3 2.230(5) 1_455 ?
P2 Se8 2.193(4) 1_455 ?
P2 Se9 2.196(4) 3_656 ?
P2 Se1 2.203(3) 1_554 ?
P2 P2 2.232(7) 3 ?
P3 Se2 2.182(4) 4_665 ?
P3 P1 2.230(5) 1_655 ?
